data_7153843
loop_
_publ_author_name
'Lim, Zelong'
'Duggan, Peter J.'
'Meyer, Adam G.'
'Tuck, Kellie L.'

_publ_section_title
;
 An iterative in silico and modular synthetic approach to aqueous soluble
 tercyclic \a-helix mimetics.
;
_journal_issue 25
_journal_name_full 'Organic &amp; biomolecular chemistry'
_journal_page_first 4432
_journal_page_last 4444
_journal_paper_doi 10.1039/c4ob00647j
_journal_volume 12
_journal_year 2014
_chemical_formula_moiety 'C16 H15 N3 O2'
_chemical_formula_sum 'C16 H15 N3 O2'
_chemical_formula_weight 281.31
_chemical_name_systematic
; 
 ? 
;
_space_group_IT_number 14
_symmetry_cell_setting monoclinic
_symmetry_space_group_name_Hall '-P 2yn'
_symmetry_space_group_name_H-M 'P 1 21/n 1'
_atom_sites_solution_hydrogens geom
_atom_sites_solution_primary direct
_atom_sites_solution_secondary difmap
_audit_creation_method SHELXL-97
_cell_angle_alpha 90.00
_cell_angle_beta 101.461(2)
_cell_angle_gamma 90.00
_cell_formula_units_Z 4
_cell_length_a 12.9066(5)
_cell_length_b 7.1171(2)
_cell_length_c 15.1189(6)
_cell_measurement_reflns_used 5532
_cell_measurement_temperature 123(2)
_cell_measurement_theta_max 30.02
_cell_measurement_theta_min 2.32
_cell_volume 1361.09(9)
_computing_cell_refinement 'Bruker Apex2 v2.0/2012.1 (Bruker AXS, 2012)'
_computing_data_collection 'Bruker Apex2 v2.0/2012.1 (Bruker AXS, 2012)'
_computing_data_reduction 'Bruker Apex2 v2.0/2012.1 (Bruker AXS, 2012)'
_computing_molecular_graphics X-Seed/POVRay
_computing_publication_material CIFTAB
_computing_structure_refinement 'SHELXL-97 (Sheldrick, 1997)'
_computing_structure_solution 'SHELXS-97 (Sheldrick, 1990)'
_diffrn_ambient_temperature 123(2)
_diffrn_measured_fraction_theta_full 0.998
_diffrn_measured_fraction_theta_max 0.994
_diffrn_measurement_device_type 'Bruker X8 APEXII CCD'
_diffrn_measurement_method '\f and \w scans'
_diffrn_radiation_monochromator graphite
_diffrn_radiation_source 'fine-focus sealed tube'
_diffrn_radiation_type MoK\a
_diffrn_radiation_wavelength 0.71073
_diffrn_reflns_av_R_equivalents 0.0178
_diffrn_reflns_av_sigmaI/netI 0.0221
_diffrn_reflns_limit_h_max 18
_diffrn_reflns_limit_h_min -16
_diffrn_reflns_limit_k_max 5
_diffrn_reflns_limit_k_min -10
_diffrn_reflns_limit_l_max 20
_diffrn_reflns_limit_l_min -21
_diffrn_reflns_number 11823
_diffrn_reflns_theta_full 27.50
_diffrn_reflns_theta_max 30.06
_diffrn_reflns_theta_min 3.22
_diffrn_standards_number 0
_exptl_absorpt_coefficient_mu 0.093
_exptl_absorpt_correction_T_max 0.7460
_exptl_absorpt_correction_T_min 0.7059
_exptl_absorpt_correction_type multi-scan
_exptl_absorpt_process_details 'SADABS-2008/1 (Bruker AXS, 2008)'
_exptl_crystal_colour colourless
_exptl_crystal_density_diffrn 1.373
_exptl_crystal_density_method 'not measured'
_exptl_crystal_description prism
_exptl_crystal_F_000 592
_exptl_crystal_size_max 0.25
_exptl_crystal_size_mid 0.13
_exptl_crystal_size_min 0.10
_refine_diff_density_max 0.391
_refine_diff_density_min -0.273
_refine_diff_density_rms 0.046
_refine_ls_extinction_method none
_refine_ls_goodness_of_fit_ref 1.036
_refine_ls_hydrogen_treatment constr
_refine_ls_matrix_type full
_refine_ls_number_parameters 193
_refine_ls_number_reflns 3961
_refine_ls_number_restraints 0
_refine_ls_restrained_S_all 1.036
_refine_ls_R_factor_all 0.0471
_refine_ls_R_factor_gt 0.0386
_refine_ls_shift/su_max 0.000
_refine_ls_shift/su_mean 0.000
_refine_ls_structure_factor_coef Fsqd
_refine_ls_weighting_details 'calc w=1/[\s^2^(Fo^2^)+(0.0610P)^2^+0.3374P] where P=(Fo^2^+2Fc^2^)/3'
_refine_ls_weighting_scheme calc
_refine_ls_wR_factor_gt 0.1048
_refine_ls_wR_factor_ref 0.1118
_reflns_number_gt 3324
_reflns_number_total 3961
_reflns_threshold_expression >2sigma(I)
_cod_data_source_file c4ob00647j2.cif
_cod_data_source_block mx20_13
_cod_depositor_comments 'Adding full bibliography for 7153842--7153843.cif.'
_cod_original_cell_volume 1361.09(8)
_cod_original_sg_symbol_H-M 'P 21/n'
_cod_database_code 7153843

loop_
_symmetry_equiv_pos_as_xyz
'x, y, z'
'-x+1/2, y+1/2, -z+1/2'
'-x, -y, -z'
'x-1/2, -y-1/2, z-1/2'

loop_
_atom_site_label
_atom_site_type_symbol
_atom_site_fract_x
_atom_site_fract_y
_atom_site_fract_z
_atom_site_U_iso_or_equiv
_atom_site_adp_type
_atom_site_occupancy
_atom_site_symmetry_multiplicity
_atom_site_calc_flag
_atom_site_refinement_flags
O1 O 0.12195(5) 0.66972(10) 0.21767(4) 0.01788(16) Uani 1 1 d .
O2 O -0.01714(5) 0.76307(10) 0.07143(5) 0.01759(16) Uani 1 1 d .
N1 N 0.28851(7) 0.71762(15) 0.20959(6) 0.0247(2) Uani 1 1 d .
N2 N 0.28149(7) 0.69803(15) 0.30100(6) 0.0251(2) Uani 1 1 d .
N3 N 0.04063(8) 0.96919(13) -0.34877(6) 0.0242(2) Uani 1 1 d .
C1 C 0.16127(7) 0.70727(13) 0.06590(6) 0.01453(18) Uani 1 1 d .
C2 C 0.05678(7) 0.73943(12) 0.01985(6) 0.01375(18) Uani 1 1 d .
C3 C 0.03404(7) 0.75112(13) -0.07435(6) 0.01473(18) Uani 1 1 d .
H3 H -0.0366 0.7720 -0.1053 0.018 Uiso 1 1 calc R
C4 C 0.11452(7) 0.73222(13) -0.12302(6) 0.01528(18) Uani 1 1 d .
C5 C 0.21796(8) 0.69754(15) -0.07729(7) 0.01810(19) Uani 1 1 d .
H5 H 0.2728 0.6819 -0.1103 0.022 Uiso 1 1 calc R
C6 C 0.24048(7) 0.68600(14) 0.01579(7) 0.01728(19) Uani 1 1 d .
H6 H 0.3111 0.6632 0.0462 0.021 Uiso 1 1 calc R
C7 C 0.19311(7) 0.69957(13) 0.16384(6) 0.01557(18) Uani 1 1 d .
C8 C 0.18356(8) 0.67042(15) 0.30194(6) 0.0186(2) Uani 1 1 d .
C9 C 0.13131(8) 0.63964(19) 0.37897(7) 0.0263(2) Uani 1 1 d .
H9A H 0.1832 0.6537 0.4355 0.039 Uiso 1 1 calc R
H9B H 0.1014 0.5127 0.3756 0.039 Uiso 1 1 calc R
H9C H 0.0746 0.7321 0.3771 0.039 Uiso 1 1 calc R
C10 C -0.12387(7) 0.78993(14) 0.02513(6) 0.01675(19) Uani 1 1 d .
H10A H -0.1280 0.9011 -0.0137 0.025 Uiso 1 1 calc R
H10B H -0.1693 0.8079 0.0692 0.025 Uiso 1 1 calc R
H10C H -0.1476 0.6792 -0.0119 0.025 Uiso 1 1 calc R
C11 C 0.09234(7) 0.75573(13) -0.22289(6) 0.01519(18) Uani 1 1 d .
C12 C 0.05479(8) 0.92793(14) -0.26064(7) 0.0203(2) Uani 1 1 d .
H12 H 0.0382 1.0222 -0.2212 0.024 Uiso 1 1 calc R
C13 C 0.06308(9) 0.83237(16) -0.40292(7) 0.0229(2) Uani 1 1 d .
H13 H 0.0555 0.8586 -0.4655 0.027 Uiso 1 1 calc R
C14 C 0.09674(8) 0.65498(15) -0.37247(7) 0.0198(2) Uani 1 1 d .
H14 H 0.1097 0.5621 -0.4141 0.024 Uiso 1 1 calc R
C15 C 0.11160(7) 0.61235(14) -0.28090(6) 0.01592(19) Uani 1 1 d .
C16 C 0.14207(8) 0.41826(14) -0.24702(7) 0.0210(2) Uani 1 1 d .
H16A H 0.1256 0.3287 -0.2971 0.031 Uiso 1 1 calc R
H16B H 0.1025 0.3845 -0.2003 0.031 Uiso 1 1 calc R
H16C H 0.2180 0.4146 -0.2215 0.031 Uiso 1 1 calc R

loop_
_atom_site_aniso_label
_atom_site_aniso_U_11
_atom_site_aniso_U_22
_atom_site_aniso_U_33
_atom_site_aniso_U_23
_atom_site_aniso_U_13
_atom_site_aniso_U_12
O1 0.0151(3) 0.0272(4) 0.0103(3) 0.0012(3) -0.0001(2) 0.0013(3)
O2 0.0140(3) 0.0273(4) 0.0111(3) 0.0008(3) 0.0016(2) 0.0041(3)
N1 0.0181(4) 0.0418(6) 0.0128(4) 0.0028(4) -0.0004(3) -0.0052(4)
N2 0.0200(4) 0.0418(6) 0.0118(4) 0.0029(4) -0.0007(3) -0.0040(4)
N3 0.0335(5) 0.0224(4) 0.0167(4) 0.0040(3) 0.0051(3) 0.0031(4)
C1 0.0156(4) 0.0153(4) 0.0119(4) 0.0004(3) 0.0007(3) -0.0004(3)
C2 0.0149(4) 0.0138(4) 0.0125(4) -0.0001(3) 0.0025(3) -0.0002(3)
C3 0.0161(4) 0.0154(4) 0.0119(4) 0.0002(3) 0.0008(3) 0.0002(3)
C4 0.0189(4) 0.0147(4) 0.0121(4) 0.0001(3) 0.0026(3) -0.0009(3)
C5 0.0167(4) 0.0231(5) 0.0152(4) 0.0007(4) 0.0049(3) -0.0004(3)
C6 0.0141(4) 0.0212(4) 0.0156(4) 0.0007(4) 0.0006(3) 0.0003(3)
C7 0.0160(4) 0.0173(4) 0.0129(4) 0.0010(3) 0.0016(3) 0.0000(3)
C8 0.0179(4) 0.0248(5) 0.0108(4) 0.0008(3) -0.0023(3) 0.0018(3)
C9 0.0198(5) 0.0454(7) 0.0129(4) 0.0028(4) 0.0012(4) 0.0023(4)
C10 0.0135(4) 0.0215(5) 0.0145(4) 0.0012(3) 0.0011(3) 0.0016(3)
C11 0.0158(4) 0.0178(4) 0.0122(4) 0.0007(3) 0.0034(3) -0.0012(3)
C12 0.0269(5) 0.0190(5) 0.0153(4) 0.0002(4) 0.0048(4) 0.0016(4)
C13 0.0289(5) 0.0266(5) 0.0132(4) 0.0031(4) 0.0043(4) -0.0009(4)
C14 0.0241(5) 0.0223(5) 0.0140(4) -0.0022(4) 0.0062(4) -0.0012(4)
C15 0.0154(4) 0.0181(4) 0.0149(4) -0.0001(3) 0.0046(3) -0.0017(3)
C16 0.0266(5) 0.0184(5) 0.0184(5) 0.0001(4) 0.0054(4) 0.0032(4)

loop_
_atom_type_symbol
_atom_type_description
_atom_type_scat_dispersion_real
_atom_type_scat_dispersion_imag
_atom_type_scat_source
C C 0.0033 0.0016 'International Tables Vol C Tables 4.2.6.8 and 6.1.1.4'
H H 0.0000 0.0000 'International Tables Vol C Tables 4.2.6.8 and 6.1.1.4'
N N 0.0061 0.0033 'International Tables Vol C Tables 4.2.6.8 and 6.1.1.4'
O O 0.0106 0.0060 'International Tables Vol C Tables 4.2.6.8 and 6.1.1.4'

loop_
_geom_angle_atom_site_label_1
_geom_angle_atom_site_label_2
_geom_angle_atom_site_label_3
_geom_angle
C7 O1 C8 102.78(7)
C2 O2 C10 117.04(7)
C7 N1 N2 105.94(8)
C8 N2 N1 106.36(8)
C13 N3 C12 116.39(9)
C6 C1 C2 118.80(8)
C6 C1 C7 117.28(8)
C2 C1 C7 123.89(8)
O2 C2 C3 123.26(8)
O2 C2 C1 116.72(8)
C3 C2 C1 119.99(8)
C4 C3 C2 120.29(8)
C3 C4 C5 119.65(9)
C3 C4 C11 120.74(8)
C5 C4 C11 119.57(8)
C6 C5 C4 120.08(9)
C5 C6 C1 121.17(9)
N1 C7 O1 112.33(8)
N1 C7 C1 125.88(9)
O1 C7 C1 121.78(8)
N2 C8 O1 112.59(9)
N2 C8 C9 129.69(9)
O1 C8 C9 117.72(9)
C12 C11 C15 118.29(9)
C12 C11 C4 119.59(8)
C15 C11 C4 122.08(8)
N3 C12 C11 124.44(9)
N3 C13 C14 123.44(9)
C13 C14 C15 120.10(9)
C14 C15 C11 117.23(9)
C14 C15 C16 121.03(9)
C11 C15 C16 121.68(8)

loop_
_geom_bond_atom_site_label_1
_geom_bond_atom_site_label_2
_geom_bond_distance
O1 C7 1.3595(12)
O1 C8 1.3613(11)
O2 C2 1.3574(11)
O2 C10 1.4285(11)
N1 C7 1.2933(12)
N1 N2 1.4097(12)
N2 C8 1.2819(13)
N3 C13 1.3404(14)
N3 C12 1.3409(12)
C1 C6 1.3964(13)
C1 C2 1.4082(12)
C1 C7 1.4568(12)
C2 C3 1.3983(12)
C3 C4 1.3936(13)
C4 C5 1.3980(13)
C4 C11 1.4894(13)
C5 C6 1.3816(13)
C8 C9 1.4734(14)
C11 C12 1.3974(13)
C11 C15 1.3996(13)
C13 C14 1.3839(15)
C14 C15 1.3927(13)
C15 C16 1.4984(14)
